data_4070350
loop_
_publ_author_name
'Spasyuk, Denis M.'
'Zargarian, Davit'
'van der Est, Art'

_publ_section_title
;
 New POCN-Type Pincer Complexes of Nickel(II) and Nickel(III)
;
_journal_issue 22
_journal_name_full Organometallics
_journal_page_first 6531
_journal_paper_doi 10.1021/om900751f
_journal_volume 28
_journal_year 2009
_chemical_compound_source 'Synthesized by the authors. See text'
_chemical_formula_moiety 'C15 H25 Br N Ni O P'
_chemical_formula_sum 'C15 H25 Br N Ni O P'
_chemical_formula_weight 404.95
_chemical_name_systematic
; 
 ? 
;
_space_group_IT_number 2
_symmetry_cell_setting triclinic
_symmetry_space_group_name_Hall '-P 1'
_symmetry_space_group_name_H-M 'P -1'
_atom_sites_solution_hydrogens geom
_atom_sites_solution_primary direct
_atom_sites_solution_secondary difmap
_audit_creation_method SHELXL-97
_cell_angle_alpha 67.668(1)
_cell_angle_beta 78.819(2)
_cell_angle_gamma 75.681(1)
_cell_formula_units_Z 2
_cell_length_a 9.3512(2)
_cell_length_b 9.4406(2)
_cell_length_c 10.7745(3)
_cell_measurement_reflns_used 10888
_cell_measurement_temperature 150(2)
_cell_measurement_theta_max 67.39
_cell_measurement_theta_min 4.47
_cell_volume 847.19(4)
_computing_cell_refinement 'SMART (Bruker, 2003)'
_computing_data_collection 'SMART (Bruker, 2003)'
_computing_data_reduction 'SAINT (Bruker, 2004)'
_computing_molecular_graphics 'SHELXTL (Bruker, 1997)'
_computing_publication_material 'UdMX (local program)'
_computing_structure_refinement 'SHELXL97 (Sheldrick, 1997)'
_computing_structure_solution 'SHELXS97 (Sheldrick, 1997)'
_diffrn_ambient_temperature 150(2)
_diffrn_detector_area_resol_mean 5.5
_diffrn_measured_fraction_theta_full 0.865
_diffrn_measured_fraction_theta_max 0.865
_diffrn_measurement_device_type 'Bruker Microstar'
_diffrn_measurement_method \w
_diffrn_radiation_monochromator 'Helios optics'
_diffrn_radiation_source 'Micro source'
_diffrn_radiation_type CuK\a
_diffrn_radiation_wavelength 1.54178
_diffrn_reflns_av_R_equivalents 0.032
_diffrn_reflns_av_sigmaI/netI 0.0166
_diffrn_reflns_limit_h_max 10
_diffrn_reflns_limit_h_min -10
_diffrn_reflns_limit_k_max 11
_diffrn_reflns_limit_k_min -11
_diffrn_reflns_limit_l_max 12
_diffrn_reflns_limit_l_min -12
_diffrn_reflns_number 13224
_diffrn_reflns_theta_full 67.81
_diffrn_reflns_theta_max 67.81
_diffrn_reflns_theta_min 4.46
_diffrn_standards_decay_% 0.00
_diffrn_standards_number 5
_exptl_absorpt_coefficient_mu 5.260
_exptl_absorpt_correction_T_max 0.7280
_exptl_absorpt_correction_T_min 0.4256
_exptl_absorpt_correction_type multi-scan
_exptl_absorpt_process_details 'Sadabs (Sheldrick,1996)'
_exptl_crystal_colour yellow
_exptl_crystal_density_diffrn 1.587
_exptl_crystal_density_method 'not measured'
_exptl_crystal_description block
_exptl_crystal_F_000 416
_exptl_crystal_size_max 0.18
_exptl_crystal_size_mid 0.08
_exptl_crystal_size_min 0.06
_refine_diff_density_max 0.621
_refine_diff_density_min -0.508
_refine_diff_density_rms 0.072
_refine_ls_extinction_method none
_refine_ls_goodness_of_fit_ref 1.060
_refine_ls_hydrogen_treatment constr
_refine_ls_matrix_type full
_refine_ls_number_parameters 187
_refine_ls_number_reflns 2662
_refine_ls_number_restraints 0
_refine_ls_restrained_S_all 1.060
_refine_ls_R_factor_all 0.0301
_refine_ls_R_factor_gt 0.0296
_refine_ls_shift/su_max 0.000
_refine_ls_shift/su_mean 0.000
_refine_ls_structure_factor_coef Fsqd
_refine_ls_weighting_details 'calc w=1/[\s^2^(Fo^2^)+(0.0379P)^2^+0.6609P] where P=(Fo^2^+2Fc^2^)/3'
_refine_ls_weighting_scheme calc
_refine_ls_wR_factor_gt 0.0781
_refine_ls_wR_factor_ref 0.0784
_reflns_number_gt 2586
_reflns_number_total 2662
_reflns_threshold_expression I>2\s(I)
_cod_data_source_file om900751f_si_001.cif
_cod_data_source_block 3b
_cod_depositor_comments
;
The following automatic conversions were performed:

'_symmetry_cell_setting' value 'Triclinic' changed to 'triclinic'
according to /home/saulius/struct/CIF-dictionaries/cif_core.dic
dictionary named 'cif_core.dic' version 2.4.2 from
2011-04-26.

'_geom_bond_publ_flag' value 'Y' changed to 'y'
according to /home/saulius/struct/CIF-dictionaries/cif_core.dic
dictionary named 'cif_core.dic' version 2.4.2 from 2011-04-26 (22
times).

'_geom_angle_publ_flag' value 'Y' changed to 'y' according
to /home/saulius/struct/CIF-dictionaries/cif_core.dic dictionary
named 'cif_core.dic' version 2.4.2 from 2011-04-26 (38 times).

Automatic conversion script
Id: cif_fix_values 1715 2011-07-08 13:25:40Z adriana 
;
_cod_original_sg_symbol_H-M P-1
_cod_database_code 4070350

loop_
_symmetry_equiv_pos_as_xyz
'x, y, z'
'-x, -y, -z'

loop_
_atom_site_label
_atom_site_type_symbol
_atom_site_fract_x
_atom_site_fract_y
_atom_site_fract_z
_atom_site_U_iso_or_equiv
_atom_site_adp_type
_atom_site_occupancy
_atom_site_symmetry_multiplicity
_atom_site_calc_flag
_atom_site_refinement_flags
Ni1 Ni 0.25902(5) 0.76496(4) 0.19499(4) 0.02298(14) Uani 1 1 d .
Br1 Br 0.33216(4) 0.49535(3) 0.30025(3) 0.03890(13) Uani 1 1 d .
P1 P 0.23152(8) 0.81840(7) 0.37256(6) 0.02335(17) Uani 1 1 d .
O1 O 0.1912(2) 1.01151(19) 0.32762(16) 0.0274(4) Uani 1 1 d .
N1 N 0.3008(2) 0.7741(2) 0.0012(2) 0.0243(5) Uani 1 1 d .
C1 C 0.2051(3) 0.9805(3) 0.1178(2) 0.0223(5) Uani 1 1 d .
C2 C 0.1822(3) 1.0809(3) 0.1893(2) 0.0231(5) Uani 1 1 d .
C3 C 0.1521(3) 1.2418(3) 0.1274(3) 0.0272(6) Uani 1 1 d .
H3A H 0.1379 1.3087 0.1779 0.033 Uiso 1 1 calc R
C4 C 0.1434(3) 1.3020(3) -0.0108(3) 0.0298(6) Uani 1 1 d .
H4A H 0.1233 1.4119 -0.0555 0.036 Uiso 1 1 calc R
C5 C 0.1635(3) 1.2047(3) -0.0854(2) 0.0289(6) Uani 1 1 d .
H5A H 0.1554 1.2477 -0.1796 0.035 Uiso 1 1 calc R
C6 C 0.1955(3) 1.0434(3) -0.0200(2) 0.0249(6) Uani 1 1 d .
C7 C 0.2145(3) 0.9231(3) -0.0850(2) 0.0266(6) Uani 1 1 d .
H7A H 0.1162 0.9074 -0.0928 0.032 Uiso 1 1 calc R
H7B H 0.2682 0.9583 -0.1768 0.032 Uiso 1 1 calc R
C8 C 0.2724(3) 0.6418(3) -0.0267(3) 0.0335(7) Uani 1 1 d .
H8A H 0.2969 0.6589 -0.1233 0.050 Uiso 1 1 calc R
H8B H 0.1673 0.6345 -0.0003 0.050 Uiso 1 1 calc R
H8C H 0.3341 0.5446 0.0251 0.050 Uiso 1 1 calc R
C9 C 0.4619(3) 0.7768(3) -0.0319(3) 0.0316(6) Uani 1 1 d .
H9A H 0.4935 0.7781 -0.1244 0.047 Uiso 1 1 calc R
H9B H 0.5176 0.6837 0.0309 0.047 Uiso 1 1 calc R
H9C H 0.4810 0.8703 -0.0239 0.047 Uiso 1 1 calc R
C10 C 0.0779(3) 0.7644(3) 0.5041(2) 0.0278(6) Uani 1 1 d .
H10A H 0.0609 0.8321 0.5598 0.033 Uiso 1 1 calc R
C11 C 0.1131(4) 0.5940(3) 0.5981(3) 0.0376(7) Uani 1 1 d .
H11A H 0.0244 0.5665 0.6599 0.056 Uiso 1 1 calc R
H11B H 0.1935 0.5808 0.6502 0.056 Uiso 1 1 calc R
H11C H 0.1439 0.5259 0.5443 0.056 Uiso 1 1 calc R
C12 C -0.0619(3) 0.7985(4) 0.4378(3) 0.0385(7) Uani 1 1 d .
H12A H -0.1465 0.7789 0.5076 0.058 Uiso 1 1 calc R
H12B H -0.0495 0.7308 0.3850 0.058 Uiso 1 1 calc R
H12C H -0.0802 0.9079 0.3781 0.058 Uiso 1 1 calc R
C13 C 0.3964(3) 0.7677(3) 0.4578(2) 0.0282(6) Uani 1 1 d .
H13A H 0.4161 0.6522 0.5056 0.034 Uiso 1 1 calc R
C14 C 0.3767(4) 0.8447(3) 0.5636(3) 0.0374(7) Uani 1 1 d .
H14A H 0.4682 0.8136 0.6067 0.056 Uiso 1 1 calc R
H14B H 0.2943 0.8113 0.6320 0.056 Uiso 1 1 calc R
H14C H 0.3551 0.9584 0.5197 0.056 Uiso 1 1 calc R
C15 C 0.5302(4) 0.8087(4) 0.3538(3) 0.0421(7) Uani 1 1 d .
H15A H 0.6188 0.7812 0.4002 0.063 Uiso 1 1 calc R
H15B H 0.5117 0.9209 0.3019 0.063 Uiso 1 1 calc R
H15C H 0.5458 0.7504 0.2924 0.063 Uiso 1 1 calc R

loop_
_atom_site_aniso_label
_atom_site_aniso_U_11
_atom_site_aniso_U_22
_atom_site_aniso_U_33
_atom_site_aniso_U_23
_atom_site_aniso_U_13
_atom_site_aniso_U_12
Ni1 0.0277(3) 0.0198(2) 0.0210(2) -0.00900(16) -0.00222(18) -0.00111(18)
Br1 0.0581(3) 0.02236(16) 0.03103(17) -0.00906(12) -0.00622(14) 0.00206(13)
P1 0.0278(4) 0.0210(3) 0.0206(3) -0.0085(2) -0.0027(3) -0.0016(3)
O1 0.0372(12) 0.0223(8) 0.0229(8) -0.0100(7) -0.0052(8) -0.0012(7)
N1 0.0258(13) 0.0245(10) 0.0242(10) -0.0116(8) -0.0034(9) -0.0023(9)
C1 0.0192(14) 0.0236(11) 0.0239(11) -0.0090(9) -0.0024(10) -0.0027(10)
C2 0.0191(15) 0.0253(11) 0.0235(11) -0.0088(9) -0.0040(10) -0.0002(10)
C3 0.0277(16) 0.0249(12) 0.0304(13) -0.0130(10) -0.0034(11) -0.0018(11)
C4 0.0311(17) 0.0215(11) 0.0323(13) -0.0071(10) -0.0025(12) -0.0020(11)
C5 0.0316(17) 0.0283(12) 0.0232(12) -0.0064(10) -0.0034(11) -0.0035(11)
C6 0.0219(15) 0.0266(12) 0.0265(12) -0.0113(10) -0.0005(11) -0.0035(10)
C7 0.0284(16) 0.0287(12) 0.0230(12) -0.0108(10) -0.0031(11) -0.0030(11)
C8 0.0455(19) 0.0291(13) 0.0312(13) -0.0164(11) -0.0033(13) -0.0078(12)
C9 0.0246(16) 0.0363(14) 0.0338(13) -0.0162(11) 0.0009(12) -0.0024(11)
C10 0.0298(17) 0.0288(12) 0.0254(12) -0.0130(10) 0.0002(11) -0.0036(11)
C11 0.0435(19) 0.0313(13) 0.0322(14) -0.0086(11) 0.0056(13) -0.0083(13)
C12 0.0318(19) 0.0438(16) 0.0408(15) -0.0169(13) -0.0029(14) -0.0064(13)
C13 0.0300(17) 0.0287(12) 0.0262(12) -0.0108(10) -0.0052(11) -0.0027(11)
C14 0.041(2) 0.0399(15) 0.0363(14) -0.0195(12) -0.0103(13) -0.0023(13)
C15 0.0323(19) 0.0567(18) 0.0382(15) -0.0163(14) -0.0014(14) -0.0126(14)

loop_
_atom_type_symbol
_atom_type_description
_atom_type_scat_dispersion_real
_atom_type_scat_dispersion_imag
_atom_type_scat_source
C C 0.0181 0.0091 'International Tables Vol C Tables 4.2.6.8 and 6.1.1.4'
H H 0.0000 0.0000 'International Tables Vol C Tables 4.2.6.8 and 6.1.1.4'
N N 0.0311 0.0180 'International Tables Vol C Tables 4.2.6.8 and 6.1.1.4'
O O 0.0492 0.0322 'International Tables Vol C Tables 4.2.6.8 and 6.1.1.4'
P P 0.2955 0.4335 'International Tables Vol C Tables 4.2.6.8 and 6.1.1.4'
Ni Ni -3.0029 0.5091 'International Tables Vol C Tables 4.2.6.8 and 6.1.1.4'
Br Br -0.6763 1.2805 'International Tables Vol C Tables 4.2.6.8 and 6.1.1.4'

loop_
_geom_angle_atom_site_label_1
_geom_angle_atom_site_label_2
_geom_angle_atom_site_label_3
_geom_angle
_geom_angle_publ_flag
C1 NI1 N1 83.89(9) y
C1 NI1 P1 81.99(8) y
N1 NI1 P1 163.76(6) y
C1 NI1 BR1 177.16(8) y
N1 NI1 BR1 98.34(6) y
P1 NI1 BR1 95.56(2) y
O1 P1 C13 102.36(11) y
O1 P1 C10 100.76(10) y
C13 P1 C10 106.82(12) y
O1 P1 NI1 107.31(6) y
C13 P1 NI1 116.24(8) y
C10 P1 NI1 120.66(9) y
C2 O1 P1 110.57(14) y
C8 N1 C9 108.4(2) y
C8 N1 C7 109.3(2) y
C9 N1 C7 109.67(19) y
C8 N1 NI1 116.87(15) y
C9 N1 NI1 103.49(15) y
C7 N1 NI1 108.85(14) y
C6 C1 C2 118.8(2) y
C6 C1 NI1 117.60(17) y
C2 C1 NI1 123.53(19) y
C3 C2 C1 122.4(2) y
C3 C2 O1 121.2(2) y
C1 C2 O1 116.4(2) y
C2 C3 C4 117.7(2) y
C2 C3 H3A 121.1 ?
C4 C3 H3A 121.1 ?
C3 C4 C5 121.4(2) y
C3 C4 H4A 119.3 ?
C5 C4 H4A 119.3 ?
C4 C5 C6 119.2(2) y
C4 C5 H5A 120.4 ?
C6 C5 H5A 120.4 ?
C1 C6 C5 120.4(2) y
C1 C6 C7 113.9(2) y
C5 C6 C7 125.6(2) y
N1 C7 C6 108.1(2) y
N1 C7 H7A 110.1 ?
C6 C7 H7A 110.1 ?
N1 C7 H7B 110.1 ?
C6 C7 H7B 110.1 ?
H7A C7 H7B 108.4 ?
N1 C8 H8A 109.5 ?
N1 C8 H8B 109.5 ?
H8A C8 H8B 109.5 ?
N1 C8 H8C 109.5 ?
H8A C8 H8C 109.5 ?
H8B C8 H8C 109.5 ?
N1 C9 H9A 109.5 ?
N1 C9 H9B 109.5 ?
H9A C9 H9B 109.5 ?
N1 C9 H9C 109.5 ?
H9A C9 H9C 109.5 ?
H9B C9 H9C 109.5 ?
C12 C10 C11 111.9(2) y
C12 C10 P1 109.00(18) y
C11 C10 P1 112.15(19) y
C12 C10 H10A 107.9 ?
C11 C10 H10A 107.9 ?
P1 C10 H10A 107.9 ?
C10 C11 H11A 109.5 ?
C10 C11 H11B 109.5 ?
H11A C11 H11B 109.5 ?
C10 C11 H11C 109.5 ?
H11A C11 H11C 109.5 ?
H11B C11 H11C 109.5 ?
C10 C12 H12A 109.5 ?
C10 C12 H12B 109.5 ?
H12A C12 H12B 109.5 ?
C10 C12 H12C 109.5 ?
H12A C12 H12C 109.5 ?
H12B C12 H12C 109.5 ?
C15 C13 C14 111.2(2) y
C15 C13 P1 109.80(19) y
C14 C13 P1 112.6(2) y
C15 C13 H13A 107.7 ?
C14 C13 H13A 107.7 ?
P1 C13 H13A 107.7 ?
C13 C14 H14A 109.5 ?
C13 C14 H14B 109.5 ?
H14A C14 H14B 109.5 ?
C13 C14 H14C 109.5 ?
H14A C14 H14C 109.5 ?
H14B C14 H14C 109.5 ?
C13 C15 H15A 109.5 ?
C13 C15 H15B 109.5 ?
H15A C15 H15B 109.5 ?
C13 C15 H15C 109.5 ?
H15A C15 H15C 109.5 ?
H15B C15 H15C 109.5 ?

loop_
_geom_bond_atom_site_label_1
_geom_bond_atom_site_label_2
_geom_bond_distance
_geom_bond_publ_flag
Ni1 C1 1.859(2) y
Ni1 N1 2.021(2) y
Ni1 P1 2.1119(7) y
Ni1 Br1 2.3407(5) y
P1 O1 1.6613(17) y
P1 C13 1.817(3) y
P1 C10 1.832(2) y
O1 C2 1.392(3) y
N1 C8 1.483(3) y
N1 C9 1.484(3) y
N1 C7 1.493(3) y
C1 C6 1.386(4) y
C1 C2 1.389(3) y
C2 C3 1.387(3) y
C3 C4 1.389(4) y
C3 H3a 0.95 ?
C4 C5 1.393(4) y
C4 H4a 0.95 ?
C5 C6 1.394(4) y
C5 H5a 0.95 ?
C6 C7 1.507(3) y
C7 H7a 0.99 ?
C7 H7b 0.99 ?
C8 H8a 0.98 ?
C8 H8b 0.98 ?
C8 H8c 0.98 ?
C9 H9a 0.98 ?
C9 H9b 0.98 ?
C9 H9c 0.98 ?
C10 C12 1.517(5) y
C10 C11 1.533(4) y
C10 H10a 1 ?
C11 H11a 0.98 ?
C11 H11b 0.98 ?
C11 H11c 0.98 ?
C12 H12a 0.98 ?
C12 H12b 0.98 ?
C12 H12c 0.98 ?
C13 C15 1.528(4) y
C13 C14 1.531(3) y
C13 H13a 1 ?
C14 H14a 0.98 ?
C14 H14b 0.98 ?
C14 H14c 0.98 ?
C15 H15a 0.98 ?
C15 H15b 0.98 ?
C15 H15c 0.98 ?
